data_1563759
loop_
_publ_author_name
'Singh, Sandhya'
'Brooker, Sally'

_publ_section_title
;
 Correlations between ligand field \DO, spin crossover T1/2 and redox
 potential Epa in a family of five dinuclear helicates
;
_journal_name_full 'Chemical Science'
_journal_paper_doi 10.1039/D1SC01458G
_journal_year 2021
_chemical_formula_moiety 'C72 H84 Fe2 N30, 4(B F4)'
_chemical_formula_sum 'C72 H84 B4 F16 Fe2 N30'
_chemical_formula_weight 1828.63
_chemical_name_common 'diiron(II) helicate of ditopic 4-imidazole-triazole ligand'
_chemical_name_systematic 'Iron(II) helicate of 1,3-Bis(5-(1H-imidazol-4-yl)-4-isobutyl-4H-1,2,4-triazol-3-yl)benzene'
_space_group_crystal_system orthorhombic
_space_group_IT_number 61
_space_group_name_Hall '-P 2ac 2ab'
_space_group_name_H-M_alt 'P b c a'
_atom_sites_solution_hydrogens geom
_atom_sites_solution_primary dual
_audit_creation_date 2020-03-02
_audit_creation_method
;
Olex2 1.2
(compiled 2017.08.10 svn.r3458 for OlexSys, GUI svn.r5381)
;
_audit_update_record
;
2021-02-05 deposited with the CCDC.	2021-06-28 downloaded from the CCDC.
;
_cell_angle_alpha 90
_cell_angle_beta 90
_cell_angle_gamma 90
_cell_formula_units_Z 8
_cell_length_a 20.0164(7)
_cell_length_b 30.0399(5)
_cell_length_c 36.9150(16)
_cell_measurement_reflns_used 11247
_cell_measurement_temperature 100.01(10)
_cell_measurement_theta_max 75.6140
_cell_measurement_theta_min 4.3550
_cell_volume 22196.6(13)
_computing_cell_refinement 'CrysAlisPro 1.171.39.46e (Rigaku OD, 2018)'
_computing_data_collection 'CrysAlisPro 1.171.39.46e (Rigaku OD, 2018)'
_computing_data_reduction 'CrysAlisPro 1.171.39.46e (Rigaku OD, 2018)'
_computing_molecular_graphics 'Olex2 (Dolomanov et al., 2009)'
_computing_publication_material 'Olex2 (Dolomanov et al., 2009)'
_computing_structure_refinement 'ShelXL (Sheldrick, 2015)'
_computing_structure_solution 'ShelXT (Sheldrick, 2015)'
_diffrn_ambient_environment N~2~
_diffrn_ambient_temperature 100.01(10)
_diffrn_detector 'CCD plate'
_diffrn_detector_area_resol_mean 10.3449
_diffrn_detector_type Atlas
_diffrn_measured_fraction_theta_full 1.000
_diffrn_measured_fraction_theta_max 0.986
_diffrn_measurement_details
;
List of Runs (angles in degrees, time in seconds):

  # Type    Start    End  Width  t~exp~   \w     \q     \k     \f   Frames
#--------------------------------------------------------------------------
  1  \w      6.00  32.00   1.00    5.00    --  -42.04  38.00-120.00   26
  2  \w    -67.00  30.00   1.00    5.00    --  -42.04  38.00 150.00   97
  3  \w    -67.00 -34.00   1.00    5.00    --  -42.04  38.00-120.00   33
  4  \w     47.00  76.00   1.00    5.00    --   42.04 -99.00 120.00   29
  5  \w     53.00  86.00   1.00   10.00    --  112.00-125.00 120.00   33
  6  \w     93.00 118.00   1.00   10.00    --  112.00-125.00 120.00   25
  7  \w    117.00 173.00   1.00   10.00    --  112.00 125.00 120.00   56
  8  \w     83.00 108.00   1.00   10.00    --  112.00-123.00  15.00   25
  9  \w     38.00  82.00   1.00   10.00    --  112.00-123.00  15.00   44
 10  \w     40.00  80.00   1.00   10.00    --  112.00-125.00-180.00   40
 11  \w    123.00 178.00   1.00   10.00    --  112.00  30.00-150.00   55
 12  \w     92.00 118.00   1.00   10.00    --  112.00-125.00-120.00   26
 13  \w    102.00 133.00   1.00   10.00    --  112.00 -45.00 -90.00   31
 14  \w     79.00 110.00   1.00   10.00    --  112.00 -95.00-180.00   31
 15  \w     84.00 170.00   1.00   10.00    --  112.00  30.00 -60.00   86
 16  \w     42.00  84.00   1.00   10.00    --  112.00-144.00 118.00   42
 17  \w     90.00 124.00   1.00   10.00    --  112.00-144.00 118.00   34
;
_diffrn_measurement_device 'four-circle diffractometer'
_diffrn_measurement_device_type 'SuperNova, Dual, Cu at home/near, Atlas'
_diffrn_measurement_method '\w scans'
_diffrn_orient_matrix_type 'CrysAlisPro convention (1999,Acta A55,543-557)'
_diffrn_orient_matrix_UB_11 0.0432744000
_diffrn_orient_matrix_UB_12 -0.0056562000
_diffrn_orient_matrix_UB_13 -0.0342384000
_diffrn_orient_matrix_UB_21 0.0632137000
_diffrn_orient_matrix_UB_22 -0.0023118000
_diffrn_orient_matrix_UB_23 0.0237218000
_diffrn_orient_matrix_UB_31 -0.0077012000
_diffrn_orient_matrix_UB_32 -0.0508873000
_diffrn_orient_matrix_UB_33 0.0027290000
_diffrn_radiation_monochromator mirror
_diffrn_radiation_probe x-ray
_diffrn_radiation_type CuK\a
_diffrn_radiation_wavelength 1.54184
_diffrn_reflns_av_R_equivalents 0.0915
_diffrn_reflns_av_unetI/netI 0.0738
_diffrn_reflns_Laue_measured_fraction_full 1.000
_diffrn_reflns_Laue_measured_fraction_max 0.986
_diffrn_reflns_limit_h_max 25
_diffrn_reflns_limit_h_min -17
_diffrn_reflns_limit_k_max 20
_diffrn_reflns_limit_k_min -37
_diffrn_reflns_limit_l_max 46
_diffrn_reflns_limit_l_min -46
_diffrn_reflns_number 93118
_diffrn_reflns_point_group_measured_fraction_full 1.000
_diffrn_reflns_point_group_measured_fraction_max 0.986
_diffrn_reflns_theta_full 67.684
_diffrn_reflns_theta_max 76.636
_diffrn_reflns_theta_min 3.574
_diffrn_source 'micro-focus sealed X-ray tube'
_diffrn_source_type 'SuperNova (Cu) X-ray Source'
_exptl_absorpt_coefficient_mu 2.734
_exptl_absorpt_correction_T_max 1.00000
_exptl_absorpt_correction_T_min 0.49487
_exptl_absorpt_correction_type multi-scan
_exptl_absorpt_process_details
;
CrysAlisPro 1.171.39.46e (Rigaku Oxford Diffraction, 2018)
Empirical absorption correction using spherical harmonics,
 implemented in SCALE3 ABSPACK scaling algorithm.
;
_exptl_crystal_colour 'clear dark pink'
_exptl_crystal_colour_lustre clear
_exptl_crystal_colour_modifier dark
_exptl_crystal_colour_primary pink
_exptl_crystal_density_diffrn 1.094
_exptl_crystal_description irregular
_exptl_crystal_F_000 7536
_exptl_crystal_preparation
'Magnetic properties,redox, ligand field strength, UV-Visible spectra, Evans method NMR, DOSY NMR'
_exptl_crystal_recrystallization_method 'Re-crystallisation from solvent: NO2Me by diethylether ether vapour diffusion'
_exptl_crystal_size_max 0.1
_exptl_crystal_size_mid 0.08
_exptl_crystal_size_min 0.02
_refine_diff_density_max 0.902
_refine_diff_density_min -0.482
_refine_diff_density_rms 0.066
_refine_ls_extinction_method none
_refine_ls_goodness_of_fit_ref 0.999
_refine_ls_hydrogen_treatment constr
_refine_ls_matrix_type full
_refine_ls_number_parameters 1184
_refine_ls_number_reflns 23026
_refine_ls_number_restraints 24
_refine_ls_restrained_S_all 1.003
_refine_ls_R_factor_all 0.1224
_refine_ls_R_factor_gt 0.0795
_refine_ls_shift/su_max 0.000
_refine_ls_shift/su_mean 0.000
_refine_ls_structure_factor_coef Fsqd
_refine_ls_weighting_details 'w=1/[\s^2^(Fo^2^)+(0.1255P)^2^] where P=(Fo^2^+2Fc^2^)/3'
_refine_ls_weighting_scheme calc
_refine_ls_wR_factor_gt 0.2127
_refine_ls_wR_factor_ref 0.2399
_reflns_Friedel_coverage 0.000
_reflns_number_gt 12652
_reflns_number_total 23026
_reflns_threshold_expression 'I > 2\s(I)'
_cod_data_source_file d1sc01458g2.cif
_cod_data_source_block ss458
_cod_database_code 1563759
_shelx_shelxl_version_number 2016/6
_chemical_oxdiff_formula FeCHNOBF
_chemical_oxdiff_usercomment L1038
_shelx_space_group_comment
;
The symmetry employed for this shelxl refinement is uniquely defined
by the following loop, which should always be used as a source of
symmetry information in preference to the above space-group names.
They are only intended as comments.
;
_shelx_estimated_absorpt_t_max 0.947
_shelx_estimated_absorpt_t_min 0.772
_reflns_odcompleteness_completeness 99.93
_reflns_odcompleteness_iscentric 1
_reflns_odcompleteness_theta 66.49
_olex2_refinement_description
;
1. Fixed Uiso
 At 1.2 times of:
  All C(H) groups, All C(H,H) groups, All C(H,H,H,H) groups, All N(H) groups
 At 1.5 times of:
  All C(H,H,H) groups, All C(H,H,H,H,H,H) groups
2. Rigid body (RIGU) restrains
 C53, C54, C56, C55
 with sigma for 1-2 distances of 0.0004 and sigma for 1-3 distances of 0.0004
3. Same fragment restrains
{C41, C42, C43, C44} sigma for 1-2: 0.02, 1-3: 0.04
as
{C53, C54, C55, C56}
4. Others
 Fixed Sof: H65A(0.6) H65B(0.6) H65C(0.4) H65D(0.4) C66(0.6) H66(0.6)
 H68A(0.6) H68B(0.6) H68C(0.6) H68D(0.4) H68E(0.4) H68F(0.4) C67(0.6) H67A(0.6)
 H67B(0.6) H67C(0.6) C69(0.4) H69A(0.4) H69B(0.4) H69C(0.4) C70(0.4) H70(0.4)
 F41(0.8) F42(0.8) F43(0.8) F44(0.8) F45(0.2) F47(0.2) F46(0.2) F48(0.2)
5.a Ternary CH refined with riding coordinates:
 C6(H6), C18(H18), C30(H30A), C42(H42), C54(H54), C66(H66), C70(H70)
5.b Secondary CH2 refined with riding coordinates:
 C5(H5A,H5B), C17(H17A,H17B), C29(H29A,H29B), C41(H41A,H41B), C53(H53A,H53B),
 C65(H65A,H65B), C65(H65C,H65D)
5.c Aromatic/amide H refined with riding coordinates:
 N2(H2), N10(H10), N12(H12), N20(H20), N22(H22), N30(H30), C1(H1), C2(H2A),
 C11(H11), C13(H13), C14(H14), C15(H15), C23(H23), C24(H24), C25(H25), C26(H26),
  C35(H35), C36(H36), C37(H37), C39(H39), C47(H47), C48(H48), C49(H49),
 C50(H50), C59(H59), C60(H60), C61(H61), C63(H63), C73(H73), C74(H74)
5.d Idealised Me refined as rotating group:
 C7(H7A,H7B,H7C), C8(H8A,H8B,H8C), C19(H19A,H19B,H19C), C20(H20A,H20B,H20C),
 C31(H31A,H31B,H31C), C32(H32A,H32B,H32C), C43(H43A,H43B,H43C), C44(H44A,H44B,
 H44C), C55(H55A,H55B,H55C), C56(H56A,H56B,H56C), C68(H68A,H68B,H68C), C68(H68D,
 H68E,H68F), C67(H67A,H67B,H67C), C69(H69A,H69B,H69C)
;
_olex2_submission_special_instructions 'No special instructions were received'
_oxdiff_exptl_absorpt_empirical_details
;
Empirical correction (ABSPACK) includes:
- Absorption correction using spherical harmonics
- Frame scaling
;
_oxdiff_exptl_absorpt_empirical_full_max 1.838
_oxdiff_exptl_absorpt_empirical_full_min 0.554
_platon_squeeze_void_probe_radius 1.20

loop_
_space_group_symop_operation_xyz
'x, y, z'
'-x+1/2, -y, z+1/2'
'-x, y+1/2, -z+1/2'
'x+1/2, -y+1/2, -z'
'-x, -y, -z'
'x-1/2, y, -z-1/2'
'x, -y-1/2, z-1/2'
'-x-1/2, y-1/2, z'

loop_
_atom_site_label
_atom_site_type_symbol
_atom_site_fract_x
_atom_site_fract_y
_atom_site_fract_z
_atom_site_U_iso_or_equiv
_atom_site_adp_type
_atom_site_occupancy
_atom_site_site_symmetry_order
_atom_site_calc_flag
_atom_site_refinement_flags_posn
_atom_site_refinement_flags_adp
_atom_site_refinement_flags_occupancy
_atom_site_disorder_assembly
_atom_site_disorder_group
Fe1 Fe 0.61047(4) 0.40431(2) 0.62085(2) 0.04474(17) Uani 1 1 d . . . . .
Fe2 Fe 0.42742(3) 0.08879(2) 0.61920(2) 0.04110(16) Uani 1 1 d . . . . .
N1 N 0.69560(19) 0.42016(10) 0.64532(10) 0.0470(8) Uani 1 1 d . . . . .
N2 N 0.7825(2) 0.44021(12) 0.67750(12) 0.0572(10) Uani 1 1 d . . . . .
H2 H 0.808387 0.456505 0.690547 0.069 Uiso 1 1 calc R . . . .
N3 N 0.66478(19) 0.35238(10) 0.60714(10) 0.0474(8) Uani 1 1 d . . . . .
N4 N 0.65043(18) 0.31369(10) 0.58895(10) 0.0446(8) Uani 1 1 d . . . . .
N5 N 0.74599(17) 0.30684(10) 0.61967(11) 0.0470(8) Uani 1 1 d . . . . .
N6 N 0.55861(17) 0.13720(10) 0.60265(10) 0.0412(7) Uani 1 1 d . . . . .
N7 N 0.50640(17) 0.10918(9) 0.59374(9) 0.0401(7) Uani 1 1 d . . . . .
N8 N 0.56435(18) 0.11910(11) 0.54437(10) 0.0448(8) Uani 1 1 d . . . . .
N9 N 0.41352(19) 0.05847(10) 0.57155(10) 0.0475(8) Uani 1 1 d . . . . .
N10 N 0.3865(2) 0.02623(13) 0.52074(13) 0.0656(12) Uani 1 1 d . . . . .
H10 H 0.365249 0.009842 0.505507 0.079 Uiso 1 1 calc R . . . .
N11 N 0.55616(19) 0.45240(10) 0.64311(11) 0.0504(9) Uani 1 1 d . . . . .
N12 N 0.4955(2) 0.50827(11) 0.66308(13) 0.0616(11) Uani 1 1 d . . . . .
H12 H 0.478930 0.534603 0.664693 0.074 Uiso 1 1 calc R . . . .
N13 N 0.57825(18) 0.37277(9) 0.66385(10) 0.0430(8) Uani 1 1 d . . . . .
N14 N 0.58376(17) 0.32993(9) 0.67620(10) 0.0402(7) Uani 1 1 d . . . . .
N15 N 0.50502(17) 0.36527(9) 0.70735(10) 0.0423(8) Uani 1 1 d . . . . .
N16 N 0.45287(18) 0.16247(9) 0.67485(10) 0.0415(8) Uani 1 1 d . . . . .
N17 N 0.45623(17) 0.11894(9) 0.66332(10) 0.0418(8) Uani 1 1 d . . . . .
N18 N 0.52268(17) 0.12450(9) 0.71010(9) 0.0400(7) Uani 1 1 d . . . . .
N19 N 0.47555(18) 0.03899(10) 0.64342(10) 0.0459(8) Uani 1 1 d . . . . .
N20 N 0.52235(18) -0.02026(10) 0.66691(11) 0.0504(9) Uani 1 1 d . . . . .
H20 H 0.535271 -0.047395 0.669398 0.061 Uiso 1 1 calc R . . . .
N21 N 0.6238(2) 0.43883(10) 0.57538(11) 0.0507(9) Uani 1 1 d . . . . .
N22 N 0.6430(2) 0.48281(14) 0.52888(14) 0.0758(14) Uani 1 1 d . . . . .
H22 H 0.662515 0.501928 0.515136 0.091 Uiso 1 1 calc R . . . .
N23 N 0.53360(18) 0.38365(10) 0.59344(10) 0.0445(8) Uani 1 1 d . . . . .
N24 N 0.48395(19) 0.35327(10) 0.59963(10) 0.0468(8) Uani 1 1 d . . . . .
N25 N 0.47028(18) 0.38326(10) 0.54547(10) 0.0469(8) Uani 1 1 d . . . . .
N26 N 0.39286(18) 0.18041(9) 0.58675(10) 0.0441(8) Uani 1 1 d . . . . .
N27 N 0.37725(17) 0.14166(10) 0.60441(10) 0.0443(8) Uani 1 1 d . . . . .
N28 N 0.29193(17) 0.18677(10) 0.61263(10) 0.0447(8) Uani 1 1 d . . . . .
N29 N 0.33962(18) 0.07360(10) 0.64112(10) 0.0466(8) Uani 1 1 d . . . . .
N30 N 0.2492(2) 0.05416(11) 0.67053(11) 0.0550(10) Uani 1 1 d . . . . .
H30 H 0.221998 0.038260 0.683114 0.066 Uiso 1 1 calc R . . . .
C1 C 0.7217(3) 0.45211(13) 0.66505(14) 0.0538(11) Uani 1 1 d . . . . .
H1 H 0.701053 0.479236 0.669785 0.065 Uiso 1 1 calc R . . . .
C2 C 0.7962(2) 0.39788(14) 0.66593(14) 0.0540(11) Uani 1 1 d . . . . .
H2A H 0.834239 0.381058 0.670666 0.065 Uiso 1 1 calc R . . . .
C3 C 0.7421(2) 0.38585(13) 0.64601(13) 0.0489(10) Uani 1 1 d . . . . .
C4 C 0.7204(2) 0.34834(13) 0.62489(12) 0.0467(10) Uani 1 1 d . . . . .
C5 C 0.8001(2) 0.28640(14) 0.64079(15) 0.0570(12) Uani 1 1 d . . . . .
H5A H 0.838358 0.306202 0.641011 0.068 Uiso 1 1 calc R . . . .
H5B H 0.813568 0.258787 0.629298 0.068 Uiso 1 1 calc R . . . .
C6 C 0.7784(2) 0.27688(15) 0.67983(14) 0.0552(11) Uani 1 1 d . . . . .
H6 H 0.766434 0.305279 0.691176 0.066 Uiso 1 1 calc R . . . .
C7 C 0.8390(3) 0.25764(19) 0.7003(2) 0.0820(18) Uani 1 1 d . . . . .
H7A H 0.853603 0.230806 0.688618 0.123 Uiso 1 1 calc GR . . . .
H7B H 0.826515 0.251159 0.724859 0.123 Uiso 1 1 calc GR . . . .
H7C H 0.874703 0.279001 0.700212 0.123 Uiso 1 1 calc GR . . . .
C8 C 0.7182(3) 0.24666(16) 0.68181(16) 0.0681(14) Uani 1 1 d . . . . .
H8A H 0.680811 0.260882 0.670374 0.102 Uiso 1 1 calc GR . . . .
H8B H 0.707720 0.240694 0.706715 0.102 Uiso 1 1 calc GR . . . .
H8C H 0.727899 0.219192 0.669599 0.102 Uiso 1 1 calc GR . . . .
C9 C 0.7003(2) 0.28667(13) 0.59705(13) 0.0496(10) Uani 1 1 d . . . . .
C10 C 0.7065(2) 0.24065(13) 0.58309(13) 0.0487(10) Uani 1 1 d . . . . .
C11 C 0.6499(2) 0.21372(12) 0.58416(11) 0.0426(9) Uani 1 1 d . . . . .
H11 H 0.610594 0.224407 0.594341 0.051 Uiso 1 1 calc R . . . .
C12 C 0.6523(2) 0.17091(12) 0.57002(12) 0.0446(9) Uani 1 1 d . . . . .
C13 C 0.7120(2) 0.15499(14) 0.55522(14) 0.0523(11) Uani 1 1 d . . . . .
H13 H 0.714064 0.126164 0.546102 0.063 Uiso 1 1 calc R . . . .
C14 C 0.7674(2) 0.18157(15) 0.55409(15) 0.0610(13) Uani 1 1 d . . . . .
H14 H 0.806782 0.170760 0.544043 0.073 Uiso 1 1 calc R . . . .
C15 C 0.7653(2) 0.22491(14) 0.56791(15) 0.0594(13) Uani 1 1 d . . . . .
H15 H 0.802972 0.242985 0.566928 0.071 Uiso 1 1 calc R . . . .
C16 C 0.5923(2) 0.14311(12) 0.57259(12) 0.0444(9) Uani 1 1 d . . . . .
C17 C 0.5778(3) 0.12343(16) 0.50569(13) 0.0573(11) Uani 1 1 d . . . . .
H17A H 0.577737 0.094075 0.494742 0.069 Uiso 1 1 calc R . . . .
H17B H 0.621856 0.136167 0.502357 0.069 Uiso 1 1 calc R . . . .
C18 C 0.5276(3) 0.15193(18) 0.48679(14) 0.0687(14) Uani 1 1 d . . . . .
H18 H 0.483447 0.138320 0.489738 0.082 Uiso 1 1 calc R . . . .
C19 C 0.5253(4) 0.19784(19) 0.50216(19) 0.095(2) Uani 1 1 d . . . . .
H19A H 0.519313 0.196203 0.527929 0.142 Uiso 1 1 calc GR . . . .
H19B H 0.488746 0.213904 0.491580 0.142 Uiso 1 1 calc GR . . . .
H19C H 0.566443 0.212949 0.496869 0.142 Uiso 1 1 calc GR . . . .
C20 C 0.5448(4) 0.1527(3) 0.44604(16) 0.103(2) Uani 1 1 d . . . . .
H20A H 0.588965 0.164503 0.442768 0.155 Uiso 1 1 calc GR . . . .
H20B H 0.513193 0.171063 0.433445 0.155 Uiso 1 1 calc GR . . . .
H20C H 0.542988 0.122952 0.436551 0.155 Uiso 1 1 calc GR . . . .
C21 C 0.5104(2) 0.09913(12) 0.55901(12) 0.0456(9) Uani 1 1 d . . . . .
C22 C 0.4595(2) 0.07033(13) 0.54480(13) 0.0474(10) Uani 1 1 d . . . . .
C23 C 0.4431(2) 0.05024(16) 0.51312(14) 0.0570(12) Uani 1 1 d . . . . .
H23 H 0.465307 0.052299 0.491059 0.068 Uiso 1 1 calc R . . . .
C24 C 0.3693(3) 0.03215(14) 0.55555(14) 0.0562(12) Uani 1 1 d . . . . .
H24 H 0.332134 0.019701 0.566737 0.067 Uiso 1 1 calc R . . . .
C25 C 0.5405(3) 0.49531(12) 0.63844(15) 0.0550(12) Uani 1 1 d . . . . .
H25 H 0.558379 0.513583 0.620557 0.066 Uiso 1 1 calc R . . . .
C26 C 0.4801(3) 0.47379(12) 0.68509(15) 0.0562(12) Uani 1 1 d . . . . .
H26 H 0.450013 0.473789 0.704296 0.067 Uiso 1 1 calc R . . . .
C27 C 0.5181(2) 0.43887(12) 0.67310(14) 0.0503(11) Uani 1 1 d . . . . .
C28 C 0.5312(2) 0.39318(11) 0.68250(12) 0.0437(9) Uani 1 1 d . . . . .
C29 C 0.4430(2) 0.37158(12) 0.72841(13) 0.0478(10) Uani 1 1 d . . . . .
H29A H 0.433554 0.403169 0.730306 0.057 Uiso 1 1 calc R . . . .
H29B H 0.449580 0.360147 0.752723 0.057 Uiso 1 1 calc R . . . .
C30 C 0.3840(2) 0.34861(14) 0.71162(15) 0.0564(12) Uani 1 1 d . . . . .
H30A H 0.394595 0.316914 0.709077 0.068 Uiso 1 1 calc R . . . .
C31 C 0.3684(3) 0.3673(2) 0.67434(16) 0.0796(17) Uani 1 1 d . . . . .
H31A H 0.361529 0.398807 0.676076 0.119 Uiso 1 1 calc GR . . . .
H31B H 0.328716 0.353391 0.665076 0.119 Uiso 1 1 calc GR . . . .
H31C H 0.405107 0.361345 0.658306 0.119 Uiso 1 1 calc GR . . . .
C32 C 0.3242(2) 0.35319(15) 0.73677(16) 0.0641(14) Uani 1 1 d . . . . .
H32A H 0.334883 0.340679 0.759983 0.096 Uiso 1 1 calc GR . . . .
H32B H 0.286660 0.337666 0.726610 0.096 Uiso 1 1 calc GR . . . .
H32C H 0.313196 0.384107 0.739580 0.096 Uiso 1 1 calc GR . . . .
C33 C 0.5392(2) 0.32583(11) 0.70211(12) 0.0418(9) Uani 1 1 d . . . . .
C34 C 0.5270(2) 0.28483(11) 0.72306(12) 0.0401(9) Uani 1 1 d . . . . .
C35 C 0.5264(2) 0.28517(12) 0.76052(13) 0.0464(10) Uani 1 1 d . . . . .
H35 H 0.534247 0.311524 0.773040 0.056 Uiso 1 1 calc R . . . .
C36 C 0.5142(2) 0.24595(13) 0.77940(12) 0.0479(10) Uani 1 1 d . . . . .
H36 H 0.513656 0.246105 0.804594 0.057 Uiso 1 1 calc R . . . .
C37 C 0.5028(2) 0.20695(12) 0.76092(12) 0.0444(9) Uani 1 1 d . . . . .
H37 H 0.493485 0.181009 0.773724 0.053 Uiso 1 1 calc R . . . .
C38 C 0.5049(2) 0.20590(11) 0.72366(12) 0.0422(9) Uani 1 1 d . . . . .
C39 C 0.5170(2) 0.24507(11) 0.70435(12) 0.0403(8) Uani 1 1 d . . . . .
H39 H 0.518398 0.244624 0.679171 0.048 Uiso 1 1 calc R . . . .
C40 C 0.4933(2) 0.16500(11) 0.70299(11) 0.0387(8) Uani 1 1 d . . . . .
C41 C 0.5808(2) 0.11626(12) 0.73366(12) 0.0427(9) Uani 1 1 d D . . . .
H41A H 0.587919 0.084414 0.735680 0.051 Uiso 1 1 calc R . . . .
H41B H 0.571348 0.127650 0.757712 0.051 Uiso 1 1 calc R . . . .
C42 C 0.6440(2) 0.13792(12) 0.71948(13) 0.0466(10) Uani 1 1 d D . . . .
H42 H 0.634728 0.169779 0.716707 0.056 Uiso 1 1 calc R . . . .
C43 C 0.6638(2) 0.12029(16) 0.68267(14) 0.0594(12) Uani 1 1 d D . . . .
H43A H 0.672748 0.088955 0.684381 0.089 Uiso 1 1 calc GR . . . .
H43B H 0.703270 0.135448 0.674476 0.089 Uiso 1 1 calc GR . . . .
H43C H 0.628152 0.125258 0.665780 0.089 Uiso 1 1 calc GR . . . .
C44 C 0.6991(2) 0.13332(14) 0.74713(15) 0.0581(12) Uani 1 1 d D . . . .
H44A H 0.683830 0.144226 0.770124 0.087 Uiso 1 1 calc GR . . . .
H44B H 0.737250 0.150257 0.739459 0.087 Uiso 1 1 calc GR . . . .
H44C H 0.711351 0.102541 0.749385 0.087 Uiso 1 1 calc GR . . . .
C45 C 0.4983(2) 0.09685(11) 0.68386(11) 0.0385(8) Uani 1 1 d . . . . .
C46 C 0.5075(2) 0.05082(11) 0.67562(12) 0.0409(9) Uani 1 1 d . . . . .
C47 C 0.5366(2) 0.01406(11) 0.69026(13) 0.0456(10) Uani 1 1 d . . . . .
H47 H 0.561081 0.012491 0.711630 0.055 Uiso 1 1 calc R . . . .
C48 C 0.4851(2) -0.00457(12) 0.63966(14) 0.0492(10) Uani 1 1 d . . . . .
H48 H 0.468224 -0.021704 0.620770 0.059 Uiso 1 1 calc R . . . .
C49 C 0.6653(3) 0.46906(15) 0.56204(16) 0.0647(14) Uani 1 1 d . . . . .
H49 H 0.703729 0.479322 0.573493 0.078 Uiso 1 1 calc R . . . .
C50 C 0.5851(3) 0.46139(16) 0.52121(16) 0.0651(14) Uani 1 1 d . . . . .
H50 H 0.558553 0.464991 0.500760 0.078 Uiso 1 1 calc R . . . .
C51 C 0.5739(2) 0.43338(13) 0.54976(14) 0.0506(10) Uani 1 1 d . . . . .
C52 C 0.5254(2) 0.40121(12) 0.56135(12) 0.0459(9) Uani 1 1 d . . . . .
C53 C 0.4482(3) 0.3929(2) 0.50843(15) 0.0806(15) Uani 1 1 d D U . . .
H53A H 0.450497 0.424763 0.504401 0.097 Uiso 1 1 calc R . . . .
H53B H 0.401936 0.383897 0.505863 0.097 Uiso 1 1 calc R . . . .
C54 C 0.4884(5) 0.3702(3) 0.4805(2) 0.126(2) Uani 1 1 d D U . . .
H54 H 0.533793 0.382235 0.482369 0.151 Uiso 1 1 calc R . . . .
C55 C 0.4650(5) 0.3804(5) 0.4433(2) 0.190(4) Uani 1 1 d D U . . .
H55A H 0.420875 0.368587 0.440009 0.284 Uiso 1 1 calc GR . . . .
H55B H 0.494798 0.367115 0.426032 0.284 Uiso 1 1 calc GR . . . .
H55C H 0.464233 0.412047 0.439885 0.284 Uiso 1 1 calc GR . . . .
C56 C 0.4943(8) 0.3214(3) 0.4855(3) 0.216(6) Uani 1 1 d D U . . .
H56A H 0.532555 0.314939 0.500266 0.324 Uiso 1 1 calc GR . . . .
H56B H 0.499450 0.307281 0.462287 0.324 Uiso 1 1 calc GR . . . .
H56C H 0.454770 0.310285 0.497080 0.324 Uiso 1 1 calc GR . . . .
C57 C 0.4462(2) 0.35341(12) 0.57060(13) 0.0456(10) Uani 1 1 d . . . . .
C58 C 0.3876(2) 0.32459(13) 0.56664(13) 0.0461(10) Uani 1 1 d . . . . .
C59 C 0.3286(2) 0.33959(14) 0.55120(14) 0.0570(12) Uani 1 1 d . . . . .
H59 H 0.325629 0.368712 0.542799 0.068 Uiso 1 1 calc R . . . .
C60 C 0.2736(2) 0.31112(15) 0.54820(16) 0.0629(13) Uani 1 1 d . . . . .
H60 H 0.234062 0.321235 0.537898 0.075 Uiso 1 1 calc R . . . .
C61 C 0.2785(2) 0.26763(15) 0.56070(15) 0.0597(13) Uani 1 1 d . . . . .
H61 H 0.242552 0.248330 0.557842 0.072 Uiso 1 1 calc R . . . .
C62 C 0.3365(2) 0.25264(13) 0.57745(14) 0.0498(11) Uani 1 1 d . . . . .
C63 C 0.3908(2) 0.28090(12) 0.58005(13) 0.0460(10) Uani 1 1 d . . . . .
H63 H 0.429941 0.270848 0.590836 0.055 Uiso 1 1 calc R . . . .
C64 C 0.3414(2) 0.20677(13) 0.59171(13) 0.0476(10) Uani 1 1 d . . . . .
C65 C 0.2349(2) 0.20671(14) 0.63052(15) 0.0564(12) Uani 1 1 d . . . . .
H65A H 0.195937 0.188036 0.626843 0.068 Uiso 0.6 1 calc R . P A 1
H65B H 0.225792 0.235545 0.619773 0.068 Uiso 0.6 1 calc R . P A 1
H65C H 0.211278 0.183592 0.643663 0.068 Uiso 0.4 1 calc R . P B 2
H65D H 0.204798 0.218101 0.612127 0.068 Uiso 0.4 1 calc R . P B 2
C66 C 0.2475(4) 0.21264(19) 0.6726(2) 0.0503(19) Uani 0.6 1 d . . P C 1
H66 H 0.255034 0.182888 0.682659 0.060 Uiso 0.6 1 calc R . P C 1
C68 C 0.3043(3) 0.2382(3) 0.6805(2) 0.104(3) Uani 1 1 d . . . . .
H68A H 0.343593 0.222409 0.672940 0.156 Uiso 0.6 1 calc GR . P C 1
H68B H 0.306385 0.243575 0.706103 0.156 Uiso 0.6 1 calc GR . P C 1
H68C H 0.301744 0.266078 0.667869 0.156 Uiso 0.6 1 calc GR . P C 1
H68D H 0.310834 0.207237 0.685898 0.156 Uiso 0.4 1 calc GR . P C 2
H68E H 0.294210 0.254021 0.702414 0.156 Uiso 0.4 1 calc GR . P C 2
H68F H 0.344232 0.250146 0.669890 0.156 Uiso 0.4 1 calc GR . P C 2
C67 C 0.1846(5) 0.2312(3) 0.6904(3) 0.077(3) Uani 0.6 1 d . . P C 1
H67A H 0.179913 0.262069 0.684364 0.116 Uiso 0.6 1 calc GR . P C 1
H67B H 0.188132 0.228019 0.716236 0.116 Uiso 0.6 1 calc GR . P C 1
H67C H 0.146333 0.215019 0.681916 0.116 Uiso 0.6 1 calc GR . P C 1
C69 C 0.1862(8) 0.2599(5) 0.6718(6) 0.091(6) Uani 0.4 1 d . . P C 2
H69A H 0.159916 0.273657 0.653091 0.136 Uiso 0.4 1 calc GR . P C 2
H69B H 0.195981 0.281426 0.690253 0.136 Uiso 0.4 1 calc GR . P C 2
H69C H 0.161695 0.235583 0.682118 0.136 Uiso 0.4 1 calc GR . P C 2
C70 C 0.2505(7) 0.2429(4) 0.6558(5) 0.084(5) Uani 0.4 1 d . . P C 2
H70 H 0.264940 0.267158 0.639894 0.101 Uiso 0.4 1 calc R . P C 2
C71 C 0.3179(2) 0.14587(12) 0.61948(12) 0.0442(9) Uani 1 1 d . . . . .
C72 C 0.2929(2) 0.10821(12) 0.63936(12) 0.0430(9) Uani 1 1 d . . . . .
C73 C 0.2375(2) 0.09594(14) 0.65799(14) 0.0550(11) Uani 1 1 d . . . . .
H73 H 0.199079 0.112815 0.661495 0.066 Uiso 1 1 calc R . . . .
C74 C 0.3115(2) 0.04189(13) 0.65964(13) 0.0521(11) Uani 1 1 d . . . . .
H74 H 0.331299 0.014584 0.664747 0.063 Uiso 1 1 calc R . . . .
B1 B 0.5093(3) -0.13502(14) 0.65486(16) 0.0502(12) Uani 1 1 d . . . . .
F11 F 0.54226(19) -0.11312(9) 0.68293(9) 0.0763(9) Uani 1 1 d . . . . .
F12 F 0.55077(17) -0.16767(10) 0.64181(13) 0.0976(13) Uani 1 1 d . . . . .
F13 F 0.49517(17) -0.10368(8) 0.62877(8) 0.0655(8) Uani 1 1 d . . . . .
F14 F 0.45092(17) -0.15422(12) 0.66611(11) 0.0943(12) Uani 1 1 d . . . . .
B2 B 0.2580(3) -0.05430(14) 0.5131(2) 0.070(2) Uani 1 1 d . . . . .
F21 F 0.3072(2) -0.04106(12) 0.48594(11) 0.0993(13) Uani 1 1 d . . . . .
F22 F 0.28378(17) -0.08809(11) 0.52988(11) 0.0866(11) Uani 1 1 d . . . . .
F23 F 0.2428(2) -0.01781(12) 0.52844(16) 0.1259(18) Uani 1 1 d . . . . .
F24 F 0.20368(19) -0.06929(12) 0.49224(14) 0.1099(15) Uani 1 1 d . . . . .
B3 B 0.8175(3) 0.49342(15) 0.75667(17) 0.0553(13) Uani 1 1 d . . . . .
F31 F 0.7677(2) 0.47460(11) 0.77599(13) 0.1114(15) Uani 1 1 d . . . . .
F32 F 0.85155(17) 0.52372(9) 0.77764(10) 0.0773(9) Uani 1 1 d . . . . .
F33 F 0.86146(13) 0.46110(7) 0.74360(8) 0.0543(6) Uani 1 1 d . . . . .
F34 F 0.79207(18) 0.51546(8) 0.72694(10) 0.0785(10) Uani 1 1 d . . . . .
B4 B 0.4472(4) 0.62172(19) 0.6502(2) 0.0719(18) Uani 1 1 d . . . . .
F41 F 0.4988(2) 0.59648(15) 0.63379(15) 0.0951(15) Uani 0.8 1 d . . P D 1
F42 F 0.4159(2) 0.58883(14) 0.67202(16) 0.0793(13) Uani 0.8 1 d . . P D 1
F43 F 0.4691(6) 0.65545(16) 0.6650(2) 0.187(4) Uani 0.8 1 d . . P D 1
F44 F 0.4036(2) 0.63269(16) 0.62055(14) 0.0937(14) Uani 0.8 1 d . . P D 1
F45 F 0.5021(10) 0.6188(8) 0.6813(6) 0.109(7) Uani 0.2 1 d . . P D 2
F47 F 0.4884(9) 0.6376(6) 0.6321(7) 0.111(8) Uani 0.2 1 d . . P D 2
F46 F 0.4024(6) 0.6533(4) 0.6706(4) 0.044(3) Uani 0.2 1 d . . P D 2
F48 F 0.4212(8) 0.5859(4) 0.6467(4) 0.053(3) Uani 0.2 1 d . . P D 2

loop_
_atom_site_aniso_label
_atom_site_aniso_U_11
_atom_site_aniso_U_22
_atom_site_aniso_U_33
_atom_site_aniso_U_23
_atom_site_aniso_U_13
_atom_site_aniso_U_12
Fe1 0.0495(4) 0.0296(3) 0.0552(4) 0.0036(3) -0.0022(3) -0.0058(2)
Fe2 0.0431(3) 0.0288(3) 0.0514(4) -0.0009(3) -0.0042(3) -0.0034(2)
N1 0.0506(19) 0.0321(14) 0.058(2) 0.0028(15) -0.0036(19) -0.0049(14)
N2 0.054(2) 0.0489(18) 0.069(3) -0.0005(18) -0.005(2) -0.0155(17)
N3 0.052(2) 0.0344(15) 0.055(2) 0.0036(15) 0.0037(19) -0.0079(14)
N4 0.0478(18) 0.0313(14) 0.055(2) -0.0001(14) 0.0039(18) -0.0047(14)
N5 0.0386(17) 0.0356(15) 0.067(2) -0.0026(15) 0.0043(19) -0.0046(13)
N6 0.0425(17) 0.0342(14) 0.0470(19) 0.0002(14) -0.0020(16) -0.0048(13)
N7 0.0402(16) 0.0330(14) 0.0471(19) -0.0017(13) -0.0064(16) 0.0045(13)
N8 0.0428(18) 0.0440(16) 0.048(2) -0.0077(15) -0.0019(17) 0.0000(14)
N9 0.0499(19) 0.0388(15) 0.054(2) -0.0066(15) -0.0063(19) -0.0058(15)
N10 0.067(3) 0.062(2) 0.068(3) -0.015(2) -0.016(2) -0.020(2)
N11 0.051(2) 0.0318(14) 0.069(2) 0.0054(16) -0.008(2) -0.0030(14)
N12 0.065(2) 0.0300(15) 0.090(3) 0.0027(18) -0.010(3) 0.0097(16)
N13 0.0479(18) 0.0283(13) 0.053(2) 0.0015(13) -0.0037(18) -0.0009(13)
N14 0.0472(18) 0.0220(12) 0.051(2) 0.0013(12) 0.0019(17) 0.0007(12)
N15 0.0455(18) 0.0283(13) 0.053(2) -0.0037(13) -0.0019(17) -0.0001(13)
N16 0.0528(19) 0.0225(12) 0.0493(19) -0.0005(12) -0.0054(18) -0.0040(13)
N17 0.0452(18) 0.0302(13) 0.050(2) -0.0023(13) -0.0033(17) -0.0053(13)
N18 0.0426(17) 0.0286(13) 0.0488(19) 0.0029(13) -0.0077(16) -0.0032(13)
N19 0.0475(19) 0.0339(14) 0.056(2) -0.0058(15) -0.0067(18) -0.0066(14)
N20 0.0483(19) 0.0281(14) 0.075(3) 0.0016(15) -0.008(2) -0.0024(14)
N21 0.054(2) 0.0345(15) 0.063(2) 0.0102(15) -0.006(2) -0.0025(15)
N22 0.067(3) 0.070(3) 0.091(3) 0.031(3) 0.002(3) -0.025(2)
N23 0.0465(18) 0.0308(14) 0.056(2) 0.0036(14) 0.0013(18) -0.0021(14)
N24 0.0469(19) 0.0365(15) 0.057(2) 0.0045(15) -0.0025(18) -0.0065(14)
N25 0.0451(18) 0.0418(16) 0.054(2) 0.0082(15) -0.0002(18) 0.0010(15)
N26 0.0462(18) 0.0277(13) 0.058(2) 0.0059(14) -0.0045(18) -0.0025(13)
N27 0.0359(16) 0.0417(16) 0.055(2) 0.0026(15) 0.0000(17) -0.0056(14)
N28 0.0366(16) 0.0384(15) 0.059(2) 0.0064(15) -0.0077(17) 0.0032(13)
N29 0.0493(19) 0.0334(14) 0.057(2) -0.0037(14) -0.0092(19) -0.0024(14)
N30 0.063(2) 0.0432(17) 0.059(2) 0.0050(16) 0.003(2) -0.0132(17)
C1 0.063(3) 0.0333(17) 0.065(3) 0.0008(19) 0.004(3) -0.0100(19)
C2 0.053(2) 0.042(2) 0.067(3) -0.002(2) 0.004(2) -0.0128(19)
C3 0.049(2) 0.0408(19) 0.057(3) 0.0013(18) 0.001(2) -0.0087(18)
C4 0.047(2) 0.0391(18) 0.054(3) 0.0015(18) 0.004(2) -0.0089(17)
C5 0.044(2) 0.045(2) 0.081(4) -0.004(2) 0.004(3) -0.0031(18)
C6 0.048(2) 0.049(2) 0.068(3) 0.001(2) -0.003(2) 0.0046(19)
C7 0.055(3) 0.074(3) 0.117(5) 0.010(3) -0.022(4) 0.008(3)
C8 0.075(3) 0.052(2) 0.078(4) 0.010(2) 0.003(3) -0.001(2)
C9 0.048(2) 0.0399(19) 0.061(3) 0.0013(19) 0.008(2) -0.0048(18)
C10 0.046(2) 0.0404(19) 0.060(3) -0.0045(18) 0.006(2) -0.0059(17)
C11 0.045(2) 0.0374(17) 0.046(2) 0.0014(16) 0.003(2) 0.0004(16)
C12 0.041(2) 0.0386(18) 0.054(2) 0.0026(17) 0.000(2) -0.0034(16)
C13 0.043(2) 0.049(2) 0.064(3) -0.013(2) 0.006(2) 0.0015(18)
C14 0.046(2) 0.059(2) 0.078(3) -0.019(2) 0.011(3) 0.004(2)
C15 0.048(2) 0.050(2) 0.081(4) -0.011(2) 0.018(3) -0.013(2)
C16 0.045(2) 0.0344(17) 0.054(2) -0.0043(17) -0.007(2) 0.0052(16)
C17 0.055(3) 0.059(2) 0.058(3) -0.005(2) 0.006(3) 0.002(2)
C18 0.072(3) 0.079(3) 0.055(3) 0.002(3) -0.004(3) -0.002(3)
C19 0.127(6) 0.071(3) 0.085(4) 0.011(3) -0.029(5) 0.023(4)
C20 0.106(6) 0.150(6) 0.054(3) 0.003(4) -0.001(4) 0.024(5)
C21 0.046(2) 0.0403(18) 0.050(2) -0.0031(17) -0.008(2) -0.0005(17)
C22 0.046(2) 0.0417(19) 0.054(3) -0.0043(18) -0.005(2) 0.0063(17)
C23 0.050(2) 0.064(3) 0.057(3) -0.006(2) -0.004(2) -0.004(2)
C24 0.059(3) 0.048(2) 0.061(3) -0.010(2) -0.011(3) -0.014(2)
C25 0.063(3) 0.0281(16) 0.074(3) 0.0016(19) -0.009(3) -0.0095(18)
C26 0.058(3) 0.0343(18) 0.076(3) 0.000(2) 0.002(3) 0.0015(18)
C27 0.053(2) 0.0298(17) 0.068(3) -0.0002(18) -0.002(2) -0.0003(17)
C28 0.044(2) 0.0288(16) 0.058(3) -0.0042(17) -0.009(2) -0.0009(15)
C29 0.048(2) 0.0301(16) 0.065(3) -0.0055(17) -0.001(2) 0.0017(16)
C30 0.044(2) 0.048(2) 0.077(3) -0.005(2) 0.001(2) -0.0087(19)
C31 0.059(3) 0.106(4) 0.074(4) 0.003(3) -0.017(3) -0.011(3)
C32 0.051(3) 0.047(2) 0.094(4) -0.011(2) 0.008(3) -0.003(2)
C33 0.051(2) 0.0273(15) 0.047(2) -0.0017(15) -0.006(2) -0.0005(15)
C34 0.0405(19) 0.0304(16) 0.049(2) -0.0012(16) 0.0012(19) -0.0025(15)
C35 0.050(2) 0.0331(17) 0.057(3) -0.0034(17) -0.003(2) 0.0019(16)
C36 0.057(2) 0.047(2) 0.040(2) -0.0033(17) -0.001(2) 0.0009(19)
C37 0.048(2) 0.0357(17) 0.050(2) 0.0053(17) 0.002(2) -0.0022(16)
C38 0.042(2) 0.0293(16) 0.055(2) 0.0076(16) -0.005(2) -0.0007(15)
C39 0.0421(19) 0.0301(16) 0.049(2) 0.0003(16) 0.000(2) -0.0043(15)
C40 0.043(2) 0.0256(15) 0.048(2) 0.0002(15) 0.0014(19) -0.0024(14)
C41 0.043(2) 0.0324(16) 0.052(2) 0.0014(16) -0.008(2) -0.0019(16)
C42 0.042(2) 0.0328(17) 0.065(3) 0.0011(18) -0.006(2) -0.0030(16)
C43 0.050(3) 0.058(2) 0.070(3) 0.004(2) 0.001(3) -0.010(2)
C44 0.047(2) 0.045(2) 0.082(4) -0.001(2) -0.018(3) -0.0087(19)
C45 0.0410(19) 0.0295(15) 0.045(2) 0.0024(15) -0.0064(18) -0.0031(14)
C46 0.0416(19) 0.0259(15) 0.055(2) -0.0003(15) -0.002(2) -0.0040(15)
C47 0.043(2) 0.0311(16) 0.063(3) -0.0024(17) -0.004(2) -0.0039(15)
C48 0.048(2) 0.0324(17) 0.067(3) -0.0019(18) -0.007(2) -0.0022(16)
C49 0.061(3) 0.053(2) 0.080(4) 0.019(2) -0.004(3) -0.013(2)
C50 0.064(3) 0.059(3) 0.072(3) 0.021(2) 0.000(3) -0.012(2)
C51 0.049(2) 0.0412(19) 0.061(3) 0.0125(19) 0.000(2) -0.0049(18)
C52 0.052(2) 0.0335(17) 0.053(2) 0.0023(17) -0.001(2) 0.0018(17)
C53 0.053(3) 0.133(4) 0.056(2) 0.020(3) -0.005(2) -0.025(3)
C54 0.122(5) 0.181(5) 0.074(3) -0.023(4) 0.008(3) -0.019(5)
C55 0.115(7) 0.387(13) 0.067(3) -0.004(5) 0.016(4) -0.015(8)
C56 0.317(17) 0.171(5) 0.160(8) -0.051(5) 0.087(9) -0.010(6)
C57 0.048(2) 0.0315(16) 0.057(3) 0.0038(17) -0.003(2) 0.0009(16)
C58 0.040(2) 0.0399(18) 0.058(3) 0.0061(18) -0.001(2) 0.0020(16)
C59 0.048(2) 0.048(2) 0.075(3) 0.020(2) -0.002(3) 0.0004(19)
C60 0.043(2) 0.062(3) 0.084(4) 0.024(3) -0.016(3) -0.002(2)
C61 0.046(2) 0.050(2) 0.082(4) 0.015(2) -0.008(3) -0.009(2)
C62 0.042(2) 0.0386(18) 0.069(3) 0.0138(19) -0.010(2) -0.0028(17)
C63 0.040(2) 0.0363(17) 0.062(3) 0.0028(18) -0.002(2) -0.0030(16)
C64 0.041(2) 0.0426(19) 0.059(3) 0.0146(19) -0.014(2) -0.0093(17)
C65 0.038(2) 0.042(2) 0.089(4) 0.005(2) 0.001(2) -0.0029(17)
C66 0.052(4) 0.024(3) 0.075(5) 0.006(3) 0.018(4) 0.004(3)
C68 0.072(4) 0.153(7) 0.087(5) -0.035(5) -0.015(4) 0.034(5)
C67 0.064(6) 0.058(5) 0.109(9) 0.010(5) 0.033(6) 0.017(4)
C69 0.056(8) 0.082(10) 0.135(17) -0.056(11) -0.015(10) 0.026(8)
C70 0.064(8) 0.049(7) 0.139(15) 0.002(8) 0.027(10) 0.007(6)
C71 0.046(2) 0.0325(16) 0.054(2) 0.0012(17) -0.009(2) -0.0073(16)
C72 0.040(2) 0.0352(17) 0.054(2) 0.0050(17) -0.005(2) -0.0095(15)
C73 0.050(2) 0.051(2) 0.064(3) 0.003(2) -0.002(2) 0.000(2)
C74 0.056(3) 0.0372(18) 0.063(3) 0.0044(19) 0.000(2) -0.0138(19)
B1 0.052(3) 0.0287(18) 0.069(3) 0.002(2) -0.013(3) 0.0006(19)
F11 0.104(2) 0.0513(14) 0.074(2) 0.0023(14) -0.032(2) 0.0101(16)
F12 0.072(2) 0.0586(16) 0.163(4) -0.026(2) -0.009(2) 0.0233(16)
F13 0.093(2) 0.0426(12) 0.0610(17) 0.0020(11) -0.0140(17) -0.0044(14)
F14 0.0586(18) 0.102(2) 0.122(3) 0.046(2) -0.005(2) -0.0119(18)
B2 0.060(3) 0.0226(19) 0.129(6) 0.015(3) -0.028(4) -0.009(2)
F21 0.107(3) 0.087(2) 0.104(3) 0.022(2) -0.023(2) -0.051(2)
F22 0.0614(18) 0.0789(19) 0.119(3) 0.032(2) 0.006(2) 0.0120(16)
F23 0.087(3) 0.080(2) 0.211(5) -0.051(3) -0.018(3) 0.001(2)
F24 0.079(2) 0.079(2) 0.172(4) 0.029(2) -0.052(3) -0.0256(19)
B3 0.057(3) 0.035(2) 0.074(4) -0.005(2) 0.006(3) 0.004(2)
F31 0.112(3) 0.0628(18) 0.160(4) -0.003(2) 0.076(3) -0.0037(19)
F32 0.076(2) 0.0561(15) 0.100(2) -0.0284(16) -0.021(2) 0.0175(14)
F33 0.0574(14) 0.0359(10) 0.0695(17) -0.0053(11) 0.0083(14) 0.0083(10)
F34 0.096(2) 0.0419(12) 0.098(2) -0.0065(14) -0.029(2) 0.0177(14)
B4 0.083(5) 0.049(3) 0.084(5) 0.005(3) 0.017(4) -0.006(3)
F41 0.082(3) 0.089(3) 0.114(4) 0.031(3) 0.021(3) 0.019(2)
F42 0.062(2) 0.066(2) 0.109(4) 0.036(3) 0.014(3) 0.0111(19)
F43 0.376(14) 0.053(3) 0.132(6) 0.003(3) -0.069(8) -0.025(5)
F44 0.067(3) 0.099(3) 0.115(4) 0.037(3) 0.006(3) 0.021(2)
F45 0.087(13) 0.150(18) 0.090(14) -0.048(13) 0.030(12) 0.016(13)
F47 0.064(10) 0.067(10) 0.20(2) -0.046(13) 0.077(14) -0.022(8)
F46 0.032(5) 0.038(5) 0.063(8) -0.026(5) -0.017(6) 0.001(4)
F48 0.069(9) 0.033(6) 0.057(8) 0.000(6) -0.010(8) 0.006(6)

loop_
_atom_type_symbol
_atom_type_description
_atom_type_scat_dispersion_real
_atom_type_scat_dispersion_imag
_atom_type_scat_source
C C 0.0181 0.0091 'International Tables Vol C Tables 4.2.6.8 and 6.1.1.4'
H H 0.0000 0.0000 'International Tables Vol C Tables 4.2.6.8 and 6.1.1.4'
B B 0.0090 0.0039 'International Tables Vol C Tables 4.2.6.8 and 6.1.1.4'
F F 0.0727 0.0534 'International Tables Vol C Tables 4.2.6.8 and 6.1.1.4'
Fe Fe -1.1336 3.1974 'International Tables Vol C Tables 4.2.6.8 and 6.1.1.4'
N N 0.0311 0.0180 'International Tables Vol C Tables 4.2.6.8 and 6.1.1.4'

loop_
_geom_angle_atom_site_label_1
_geom_angle_atom_site_label_2
_geom_angle_atom_site_label_3
_geom_angle
_geom_angle_site_symmetry_1
_geom_angle_site_symmetry_3
_geom_angle_publ_flag
N1 Fe1 N21 98.27(15) . . ?
N3 Fe1 N1 80.38(15) . . ?
N3 Fe1 N11 170.26(16) . . ?
N3 Fe1 N21 97.02(15) . . ?
N11 Fe1 N1 96.15(15) . . ?
N11 Fe1 N21 92.48(15) . . ?
N13 Fe1 N1 91.70(15) . . ?
N13 Fe1 N3 90.39(14) . . ?
N13 Fe1 N11 80.58(14) . . ?
N13 Fe1 N21 168.44(16) . . ?
N23 Fe1 N1 172.96(15) . . ?
N23 Fe1 N3 92.89(15) . . ?
N23 Fe1 N11 90.82(15) . . ?
N23 Fe1 N13 90.39(15) . . ?
N23 Fe1 N21 80.41(15) . . ?
N7 Fe2 N9 80.27(15) . . ?
N7 Fe2 N17 90.98(14) . . ?
N7 Fe2 N19 93.47(14) . . ?
N7 Fe2 N27 91.54(13) . . ?
N7 Fe2 N29 172.26(14) . . ?
N17 Fe2 N9 170.66(16) . . ?
N17 Fe2 N19 80.27(14) . . ?
N17 Fe2 N27 90.46(14) . . ?
N17 Fe2 N29 91.61(15) . . ?
N19 Fe2 N9 96.89(14) . . ?
N27 Fe2 N9 93.03(15) . . ?
N27 Fe2 N19 169.52(16) . . ?
N27 Fe2 N29 81.15(14) . . ?
N29 Fe2 N9 97.49(15) . . ?
N29 Fe2 N19 94.15(15) . . ?
C1 N1 Fe1 140.2(3) . . ?
C1 N1 C3 105.4(4) . . ?
C3 N1 Fe1 113.9(3) . . ?
C1 N2 H2 125.7 . . ?
C1 N2 C2 108.7(4) . . ?
C2 N2 H2 125.7 . . ?
N4 N3 Fe1 133.0(3) . . ?
C4 N3 Fe1 114.7(3) . . ?
C4 N3 N4 110.3(3) . . ?
C9 N4 N3 104.6(4) . . ?
C4 N5 C5 125.8(4) . . ?
C4 N5 C9 103.8(4) . . ?
C9 N5 C5 128.8(3) . . ?
C16 N6 N7 105.7(3) . . ?
N6 N7 Fe2 134.0(3) . . ?
C21 N7 Fe2 116.7(3) . . ?
C21 N7 N6 108.9(3) . . ?
C16 N8 C17 128.0(4) . . ?
C21 N8 C16 104.7(4) . . ?
C21 N8 C17 125.4(4) . . ?
C22 N9 Fe2 114.5(3) . . ?
C24 N9 Fe2 139.1(4) . . ?
C24 N9 C22 106.1(4) . . ?
C23 N10 H10 125.1 . . ?
C24 N10 H10 125.1 . . ?
C24 N10 C23 109.8(4) . . ?
C25 N11 Fe1 140.9(4) . . ?
C25 N11 C27 104.7(4) . . ?
C27 N11 Fe1 114.4(2) . . ?
C25 N12 H12 125.1 . . ?
C25 N12 C26 109.9(4) . . ?
C26 N12 H12 125.1 . . ?
N14 N13 Fe1 134.3(3) . . ?
C28 N13 Fe1 115.7(3) . . ?
C28 N13 N14 108.7(3) . . ?
C33 N14 N13 106.0(3) . . ?
C28 N15 C29 127.2(3) . . ?
C28 N15 C33 104.2(3) . . ?
C33 N15 C29 126.9(3) . . ?
C40 N16 N17 105.6(3) . . ?
N16 N17 Fe2 133.2(3) . . ?
C45 N17 Fe2 115.9(3) . . ?
C45 N17 N16 109.4(3) . . ?
C40 N18 C41 126.8(3) . . ?
C45 N18 C40 104.5(3) . . ?
C45 N18 C41 126.8(3) . . ?
C46 N19 Fe2 114.4(2) . . ?
C48 N19 Fe2 139.6(3) . . ?
C48 N19 C46 105.9(4) . . ?
C47 N20 H20 125.6 . . ?
C48 N20 H20 125.6 . . ?
C48 N20 C47 108.8(3) . . ?
C49 N21 Fe1 138.9(4) . . ?
C49 N21 C51 106.2(4) . . ?
C51 N21 Fe1 114.7(3) . . ?
C49 N22 H22 125.6 . . ?
C50 N22 H22 125.6 . . ?
C50 N22 C49 108.8(4) . . ?
N24 N23 Fe1 134.5(3) . . ?
C52 N23 Fe1 116.3(3) . . ?
C52 N23 N24 109.2(4) . . ?
C57 N24 N23 106.2(3) . . ?
C52 N25 C53 124.6(4) . . ?
C52 N25 C57 104.6(4) . . ?
C57 N25 C53 130.7(4) . . ?
C64 N26 N27 105.5(3) . . ?
N26 N27 Fe2 134.8(3) . . ?
C71 N27 Fe2 115.0(3) . . ?
C71 N27 N26 109.0(3) . . ?
C64 N28 C65 129.4(3) . . ?
C71 N28 C64 102.8(3) . . ?
C71 N28 C65 126.2(4) . . ?
C72 N29 Fe2 113.6(3) . . ?
C74 N29 Fe2 139.9(3) . . ?
C74 N29 C72 106.2(4) . . ?
C73 N30 H30 126.1 . . ?
C73 N30 C74 107.9(4) . . ?
C74 N30 H30 126.1 . . ?
N1 C1 N2 110.7(4) . . ?
N1 C1 H1 124.6 . . ?
N2 C1 H1 124.6 . . ?
N2 C2 H2A 127.6 . . ?
C3 C2 N2 104.9(4) . . ?
C3 C2 H2A 127.6 . . ?
N1 C3 C4 111.6(4) . . ?
C2 C3 N1 110.3(4) . . ?
C2 C3 C4 138.0(4) . . ?
N3 C4 N5 109.7(4) . . ?
N3 C4 C3 117.4(4) . . ?
N5 C4 C3 132.9(4) . . ?
N5 C5 H5A 109.3 . . ?
N5 C5 H5B 109.3 . . ?
N5 C5 C6 111.6(4) . . ?
H5A C5 H5B 108.0 . . ?
C6 C5 H5A 109.3 . . ?
C6 C5 H5B 109.3 . . ?
C5 C6 H6 108.0 . . ?
C5 C6 C7 107.9(4) . . ?
C7 C6 H6 108.0 . . ?
C8 C6 C5 112.6(4) . . ?
C8 C6 H6 108.0 . . ?
C8 C6 C7 112.3(4) . . ?
C6 C7 H7A 109.5 . . ?
C6 C7 H7B 109.5 . . ?
C6 C7 H7C 109.5 . . ?
H7A C7 H7B 109.5 . . ?
H7A C7 H7C 109.5 . . ?
H7B C7 H7C 109.5 . . ?
C6 C8 H8A 109.5 . . ?
C6 C8 H8B 109.5 . . ?
C6 C8 H8C 109.5 . . ?
H8A C8 H8B 109.5 . . ?
H8A C8 H8C 109.5 . . ?
H8B C8 H8C 109.5 . . ?
N4 C9 N5 111.6(3) . . ?
N4 C9 C10 123.9(4) . . ?
N5 C9 C10 124.4(4) . . ?
C11 C10 C9 117.7(4) . . ?
C15 C10 C9 122.0(4) . . ?
C15 C10 C11 120.2(4) . . ?
C10 C11 H11 120.0 . . ?
C12 C11 C10 120.0(4) . . ?
C12 C11 H11 120.0 . . ?
C11 C12 C13 119.5(4) . . ?
C11 C12 C16 118.4(4) . . ?
C13 C12 C16 122.1(4) . . ?
C12 C13 H13 119.8 . . ?
C14 C13 C12 120.4(4) . . ?
C14 C13 H13 119.8 . . ?
C13 C14 H14 119.7 . . ?
C13 C14 C15 120.6(4) . . ?
C15 C14 H14 119.7 . . ?
C10 C15 C14 119.4(4) . . ?
C10 C15 H15 120.3 . . ?
C14 C15 H15 120.3 . . ?
N6 C16 N8 111.1(4) . . ?
N6 C16 C12 123.6(4) . . ?
N8 C16 C12 125.4(4) . . ?
N8 C17 H17A 109.1 . . ?
N8 C17 H17B 109.1 . . ?
N8 C17 C18 112.6(4) . . ?
H17A C17 H17B 107.8 . . ?
C18 C17 H17A 109.1 . . ?
C18 C17 H17B 109.1 . . ?
C17 C18 H18 108.4 . . ?
C17 C18 C20 108.3(5) . . ?
C19 C18 C17 111.9(5) . . ?
C19 C18 H18 108.4 . . ?
C19 C18 C20 111.3(5) . . ?
C20 C18 H18 108.4 . . ?
C18 C19 H19A 109.5 . . ?
C18 C19 H19B 109.5 . . ?
C18 C19 H19C 109.5 . . ?
H19A C19 H19B 109.5 . . ?
H19A C19 H19C 109.5 . . ?
H19B C19 H19C 109.5 . . ?
C18 C20 H20A 109.5 . . ?
C18 C20 H20B 109.5 . . ?
C18 C20 H20C 109.5 . . ?
H20A C20 H20B 109.5 . . ?
H20A C20 H20C 109.5 . . ?
H20B C20 H20C 109.5 . . ?
N7 C21 N8 109.7(4) . . ?
N7 C21 C22 116.7(4) . . ?
N8 C21 C22 133.6(4) . . ?
N9 C22 C21 111.3(4) . . ?
C23 C22 N9 109.7(4) . . ?
C23 C22 C21 139.0(5) . . ?
N10 C23 H23 127.5 . . ?
C22 C23 N10 104.9(5) . . ?
C22 C23 H23 127.5 . . ?
N9 C24 N10 109.6(5) . . ?
N9 C24 H24 125.2 . . ?
N10 C24 H24 125.2 . . ?
N11 C25 H25 124.7 . . ?
N12 C25 N11 110.5(4) . . ?
N12 C25 H25 124.7 . . ?
N12 C26 H26 127.3 . . ?
N12 C26 C27 105.4(4) . . ?
C27 C26 H26 127.3 . . ?
N11 C27 C28 111.5(4) . . ?
C26 C27 N11 109.5(4) . . ?
C26 C27 C28 138.9(5) . . ?
N13 C28 N15 110.1(3) . . ?
N13 C28 C27 116.6(4) . . ?
N15 C28 C27 133.3(4) . . ?
N15 C29 H29A 109.1 . . ?
N15 C29 H29B 109.1 . . ?
N15 C29 C30 112.6(4) . . ?
H29A C29 H29B 107.8 . . ?
C30 C29 H29A 109.1 . . ?
C30 C29 H29B 109.1 . . ?
C29 C30 H30A 108.4 . . ?
C29 C30 C31 111.5(4) . . ?
C29 C30 C32 109.0(4) . . ?
C31 C30 H30A 108.4 . . ?
C31 C30 C32 111.0(5) . . ?
C32 C30 H30A 108.4 . . ?
C30 C31 H31A 109.5 . . ?
C30 C31 H31B 109.5 . . ?
C30 C31 H31C 109.5 . . ?
H31A C31 H31B 109.5 . . ?
H31A C31 H31C 109.5 . . ?
H31B C31 H31C 109.5 . . ?
C30 C32 H32A 109.5 . . ?
C30 C32 H32B 109.5 . . ?
C30 C32 H32C 109.5 . . ?
H32A C32 H32B 109.5 . . ?
H32A C32 H32C 109.5 . . ?
H32B C32 H32C 109.5 . . ?
N14 C33 N15 111.0(3) . . ?
N14 C33 C34 124.9(3) . . ?
N15 C33 C34 124.1(4) . . ?
C35 C34 C33 121.3(3) . . ?
C35 C34 C39 120.0(4) . . ?
C39 C34 C33 118.7(4) . . ?
C34 C35 H35 120.1 . . ?
C34 C35 C36 119.8(4) . . ?
C36 C35 H35 120.1 . . ?
C35 C36 H36 119.9 . . ?
C37 C36 C35 120.2(4) . . ?
C37 C36 H36 119.9 . . ?
C36 C37 H37 119.7 . . ?
C36 C37 C38 120.7(4) . . ?
C38 C37 H37 119.7 . . ?
C37 C38 C39 119.7(4) . . ?
C37 C38 C40 122.3(3) . . ?
C39 C38 C40 117.9(4) . . ?
C34 C39 C38 119.6(4) . . ?
C34 C39 H39 120.2 . . ?
C38 C39 H39 120.2 . . ?
N16 C40 N18 111.2(3) . . ?
N16 C40 C38 123.8(3) . . ?
N18 C40 C38 125.0(4) . . ?
N18 C41 H41A 109.1 . . ?
N18 C41 H41B 109.1 . . ?
N18 C41 C42 112.5(3) . . ?
H41A C41 H41B 107.8 . . ?
C42 C41 H41A 109.1 . . ?
C42 C41 H41B 109.1 . . ?
C41 C42 H42 107.3 . . ?
C43 C42 C41 112.3(3) . . ?
C43 C42 H42 107.3 . . ?
C44 C42 C41 109.7(4) . . ?
C44 C42 H42 107.3 . . ?
C44 C42 C43 112.5(4) . . ?
C42 C43 H43A 109.5 . . ?
C42 C43 H43B 109.5 . . ?
C42 C43 H43C 109.5 . . ?
H43A C43 H43B 109.5 . . ?
H43A C43 H43C 109.5 . . ?
H43B C43 H43C 109.5 . . ?
C42 C44 H44A 109.5 . . ?
C42 C44 H44B 109.5 . . ?
C42 C44 H44C 109.5 . . ?
H44A C44 H44B 109.5 . . ?
H44A C44 H44C 109.5 . . ?
H44B C44 H44C 109.5 . . ?
N17 C45 N18 109.3(3) . . ?
N17 C45 C46 116.7(4) . . ?
N18 C45 C46 134.0(4) . . ?
N19 C46 C45 111.7(3) . . ?
C47 C46 N19 109.1(3) . . ?
C47 C46 C45 139.2(4) . . ?
N20 C47 H47 127.1 . . ?
C46 C47 N20 105.7(4) . . ?
C46 C47 H47 127.1 . . ?
N19 C48 N20 110.4(4) . . ?
N19 C48 H48 124.8 . . ?
N20 C48 H48 124.8 . . ?
N21 C49 N22 109.6(5) . . ?
N21 C49 H49 125.2 . . ?
N22 C49 H49 125.2 . . ?
N22 C50 H50 127.1 . . ?
N22 C50 C51 105.8(5) . . ?
C51 C50 H50 127.1 . . ?
N21 C51 C52 111.3(4) . . ?
C50 C51 N21 109.6(4) . . ?
C50 C51 C52 139.1(5) . . ?
N23 C52 N25 109.5(4) . . ?
N23 C52 C51 117.1(4) . . ?
N25 C52 C51 133.4(4) . . ?
N25 C53 H53A 108.9 . . ?
N25 C53 H53B 108.9 . . ?
N25 C53 C54 113.4(6) . . ?
H53A C53 H53B 107.7 . . ?
C54 C53 H53A 108.9 . . ?
C54 C53 H53B 108.9 . . ?
C53 C54 H54 106.5 . . ?
C53 C54 C55 112.3(8) . . ?
C53 C54 C56 114.4(8) . . ?
C55 C54 H54 106.5 . . ?
C55 C54 C56 110.2(9) . . ?
C56 C54 H54 106.5 . . ?
C54 C55 H55A 109.5 . . ?
C54 C55 H55B 109.5 . . ?
C54 C55 H55C 109.5 . . ?
H55A C55 H55B 109.5 . . ?
H55A C55 H55C 109.5 . . ?
H55B C55 H55C 109.5 . . ?
C54 C56 H56A 109.5 . . ?
C54 C56 H56B 109.5 . . ?
C54 C56 H56C 109.5 . . ?
H56A C56 H56B 109.5 . . ?
H56A C56 H56C 109.5 . . ?
H56B C56 H56C 109.5 . . ?
N24 C57 N25 110.6(4) . . ?
N24 C57 C58 122.7(4) . . ?
N25 C57 C58 126.7(4) . . ?
C59 C58 C57 122.0(4) . . ?
C59 C58 C63 119.2(4) . . ?
C63 C58 C57 118.7(4) . . ?
C58 C59 H59 119.9 . . ?
C58 C59 C60 120.2(4) . . ?
C60 C59 H59 119.9 . . ?
C59 C60 H60 120.2 . . ?
C61 C60 C59 119.6(4) . . ?
C61 C60 H60 120.2 . . ?
C60 C61 H61 119.6 . . ?
C60 C61 C62 120.7(4) . . ?
C62 C61 H61 119.6 . . ?
C61 C62 C64 121.0(4) . . ?
C63 C62 C61 119.2(4) . . ?
C63 C62 C64 119.7(4) . . ?
C58 C63 H63 119.5 . . ?
C62 C63 C58 120.9(4) . . ?
C62 C63 H63 119.5 . . ?
N26 C64 N28 112.1(3) . . ?
N26 C64 C62 124.4(4) . . ?
N28 C64 C62 123.5(4) . . ?
N28 C65 H65A 109.3 . . ?
N28 C65 H65B 109.3 . . ?
N28 C65 H65C 108.4 . . ?
N28 C65 H65D 108.4 . . ?
N28 C65 C66 111.6(4) . . ?
N28 C65 C70 115.4(7) . . ?
H65A C65 H65B 108.0 . . ?
H65C C65 H65D 107.5 . . ?
C66 C65 H65A 109.3 . . ?
C66 C65 H65B 109.3 . . ?
C70 C65 H65C 108.4 . . ?
C70 C65 H65D 108.4 . . ?
C65 C66 H66 107.2 . . ?
C68 C66 C65 113.3(6) . . ?
C68 C66 H66 107.2 . . ?
C68 C66 C67 112.2(7) . . ?
C67 C66 C65 109.5(7) . . ?
C67 C66 H66 107.2 . . ?
C66 C68 H68A 109.5 . . ?
C66 C68 H68B 109.5 . . ?
C66 C68 H68C 109.5 . . ?
H68A C68 H68B 109.5 . . ?
H68A C68 H68C 109.5 . . ?
H68B C68 H68C 109.5 . . ?
H68D C68 H68E 109.5 . . ?
H68D C68 H68F 109.5 . . ?
H68E C68 H68F 109.5 . . ?
C70 C68 H68D 109.5 . . ?
C70 C68 H68E 109.5 . . ?
C70 C68 H68F 109.5 . . ?
C66 C67 H67A 109.5 . . ?
C66 C67 H67B 109.5 . . ?
C66 C67 H67C 109.5 . . ?
H67A C67 H67B 109.5 . . ?
H67A C67 H67C 109.5 . . ?
H67B C67 H67C 109.5 . . ?
H69A C69 H69B 109.5 . . ?
H69A C69 H69C 109.5 . . ?
H69B C69 H69C 109.5 . . ?
C70 C69 H69A 109.5 . . ?
C70 C69 H69B 109.5 . . ?
C70 C69 H69C 109.5 . . ?
C65 C70 C69 108.7(12) . . ?
C65 C70 H70 103.5 . . ?
C68 C70 C65 119.8(10) . . ?
C68 C70 C69 115.5(15) . . ?
C68 C70 H70 103.5 . . ?
C69 C70 H70 103.5 . . ?
N27 C71 N28 110.7(4) . . ?
N27 C71 C72 117.0(4) . . ?
N28 C71 C72 132.3(4) . . ?
N29 C72 C71 112.0(4) . . ?
C73 C72 N29 108.7(3) . . ?
C73 C72 C71 139.2(4) . . ?
N30 C73 H73 126.8 . . ?
C72 C73 N30 106.5(4) . . ?
C72 C73 H73 126.8 . . ?
N29 C74 N30 110.7(4) . . ?
N29 C74 H74 124.7 . . ?
N30 C74 H74 124.7 . . ?
F12 B1 F11 108.2(4) . . ?
F12 B1 F13 111.6(5) . . ?
F13 B1 F11 107.2(3) . . ?
F14 B1 F11 112.2(5) . . ?
F14 B1 F12 108.8(4) . . ?
F14 B1 F13 108.9(4) . . ?
F22 B2 F21 105.9(5) . . ?
F22 B2 F24 108.6(4) . . ?
F23 B2 F21 103.5(4) . . ?
F23 B2 F22 123.9(7) . . ?
F23 B2 F24 109.5(5) . . ?
F24 B2 F21 103.5(6) . . ?
F31 B3 F32 110.2(5) . . ?
F31 B3 F33 110.9(4) . . ?
F31 B3 F34 110.4(5) . . ?
F32 B3 F33 110.0(4) . . ?
F32 B3 F34 108.2(4) . . ?
F34 B3 F33 106.9(5) . . ?
F41 B4 F42 101.1(5) . . ?
F41 B4 F44 103.9(6) . . ?
F42 B4 F44 108.8(6) . . ?
F43 B4 F41 111.8(9) . . ?
F43 B4 F42 118.5(8) . . ?
F43 B4 F44 111.4(6) . . ?
F47 B4 F45 87.1(16) . . ?
F47 B4 F46 116.7(10) . . ?
F47 B4 F48 127.7(14) . . ?
F46 B4 F45 94.9(9) . . ?
F48 B4 F45 109.2(12) . . ?
F48 B4 F46 111.1(11) . . ?

loop_
_geom_bond_atom_site_label_1
_geom_bond_atom_site_label_2
_geom_bond_distance
_geom_bond_site_symmetry_2
_geom_bond_publ_flag
Fe1 N1 1.987(4) . ?
Fe1 N3 1.968(4) . ?
Fe1 N11 1.986(4) . ?
Fe1 N13 1.958(4) . ?
Fe1 N21 1.991(4) . ?
Fe1 N23 1.943(4) . ?
Fe2 N7 1.938(4) . ?
Fe2 N9 2.000(4) . ?
Fe2 N17 1.951(3) . ?
Fe2 N19 1.991(3) . ?
Fe2 N27 1.957(3) . ?
Fe2 N29 1.988(4) . ?
N1 C1 1.313(6) . ?
N1 C3 1.389(5) . ?
N2 H2 0.8600 . ?
N2 C1 1.350(6) . ?
N2 C2 1.369(6) . ?
N3 N4 1.373(5) . ?
N3 C4 1.297(6) . ?
N4 C9 1.321(6) . ?
N5 C4 1.362(5) . ?
N5 C5 1.469(6) . ?
N5 C9 1.378(6) . ?
N6 N7 1.381(4) . ?
N6 C16 1.310(6) . ?
N7 C21 1.320(6) . ?
N8 C16 1.385(5) . ?
N8 C17 1.459(6) . ?
N8 C21 1.348(5) . ?
N9 C22 1.396(6) . ?
N9 C24 1.325(5) . ?
N10 H10 0.8600 . ?
N10 C23 1.372(6) . ?
N10 C24 1.342(7) . ?
N11 C25 1.338(5) . ?
N11 C27 1.404(6) . ?
N12 H12 0.8600 . ?
N12 C25 1.338(7) . ?
N12 C26 1.352(6) . ?
N13 N14 1.370(4) . ?
N13 C28 1.318(5) . ?
N14 C33 1.313(5) . ?
N15 C28 1.349(5) . ?
N15 C29 1.478(5) . ?
N15 C33 1.382(5) . ?
N16 N17 1.377(4) . ?
N16 C40 1.319(5) . ?
N17 C45 1.313(5) . ?
N18 C40 1.377(4) . ?
N18 C41 1.473(5) . ?
N18 C45 1.366(5) . ?
N19 C46 1.396(5) . ?
N19 C48 1.330(5) . ?
N20 H20 0.8600 . ?
N20 C47 1.374(5) . ?
N20 C48 1.338(6) . ?
N21 C49 1.326(6) . ?
N21 C51 1.385(6) . ?
N22 H22 0.8600 . ?
N22 C49 1.367(7) . ?
N22 C50 1.355(7) . ?
N23 N24 1.369(4) . ?
N23 C52 1.307(6) . ?
N24 C57 1.311(6) . ?
N25 C52 1.360(6) . ?
N25 C53 1.466(6) . ?
N25 C57 1.377(5) . ?
N26 N27 1.370(4) . ?
N26 C64 1.312(5) . ?
N27 C71 1.318(5) . ?
N28 C64 1.392(5) . ?
N28 C65 1.449(6) . ?
N28 C71 1.358(5) . ?
N29 C72 1.400(5) . ?
N29 C74 1.300(5) . ?
N30 H30 0.8600 . ?
N30 C73 1.358(6) . ?
N30 C74 1.362(6) . ?
C1 H1 0.9300 . ?
C2 H2A 0.9300 . ?
C2 C3 1.358(6) . ?
C3 C4 1.437(6) . ?
C5 H5A 0.9700 . ?
C5 H5B 0.9700 . ?
C5 C6 1.532(7) . ?
C6 H6 0.9800 . ?
C6 C7 1.543(7) . ?
C6 C8 1.509(7) . ?
C7 H7A 0.9600 . ?
C7 H7B 0.9600 . ?
C7 H7C 0.9600 . ?
C8 H8A 0.9600 . ?
C8 H8B 0.9600 . ?
C8 H8C 0.9600 . ?
C9 C10 1.480(6) . ?
C10 C11 1.392(6) . ?
C10 C15 1.386(6) . ?
C11 H11 0.9300 . ?
C11 C12 1.389(5) . ?
C12 C13 1.399(6) . ?
C12 C16 1.466(6) . ?
C13 H13 0.9300 . ?
C13 C14 1.367(6) . ?
C14 H14 0.9300 . ?
C14 C15 1.399(6) . ?
C15 H15 0.9300 . ?
C17 H17A 0.9700 . ?
C17 H17B 0.9700 . ?
C17 C18 1.492(7) . ?
C18 H18 0.9800 . ?
C18 C19 1.492(8) . ?
C18 C20 1.544(8) . ?
C19 H19A 0.9600 . ?
C19 H19B 0.9600 . ?
C19 H19C 0.9600 . ?
C20 H20A 0.9600 . ?
C20 H20B 0.9600 . ?
C20 H20C 0.9600 . ?
C21 C22 1.436(6) . ?
C22 C23 1.356(6) . ?
C23 H23 0.9300 . ?
C24 H24 0.9300 . ?
C25 H25 0.9300 . ?
C26 H26 0.9300 . ?
C26 C27 1.369(6) . ?
C27 C28 1.440(5) . ?
C29 H29A 0.9700 . ?
C29 H29B 0.9700 . ?
C29 C30 1.501(6) . ?
C30 H30A 0.9800 . ?
C30 C31 1.518(8) . ?
C30 C32 1.522(7) . ?
C31 H31A 0.9600 . ?
C31 H31B 0.9600 . ?
C31 H31C 0.9600 . ?
C32 H32A 0.9600 . ?
C32 H32B 0.9600 . ?
C32 H32C 0.9600 . ?
C33 C34 1.475(5) . ?
C34 C35 1.383(6) . ?
C34 C39 1.394(5) . ?
C35 H35 0.9300 . ?
C35 C36 1.391(6) . ?
C36 H36 0.9300 . ?
C36 C37 1.375(5) . ?
C37 H37 0.9300 . ?
C37 C38 1.377(6) . ?
C38 C39 1.397(5) . ?
C38 C40 1.465(5) . ?
C39 H39 0.9300 . ?
C41 H41A 0.9700 . ?
C41 H41B 0.9700 . ?
C41 C42 1.516(5) . ?
C42 H42 0.9800 . ?
C42 C43 1.512(6) . ?
C42 C44 1.510(6) . ?
C43 H43A 0.9600 . ?
C43 H43B 0.9600 . ?
C43 H43C 0.9600 . ?
C44 H44A 0.9600 . ?
C44 H44B 0.9600 . ?
C44 H44C 0.9600 . ?
C45 C46 1.428(5) . ?
C46 C47 1.361(5) . ?
C47 H47 0.9300 . ?
C48 H48 0.9300 . ?
C49 H49 0.9300 . ?
C50 H50 0.9300 . ?
C50 C51 1.367(6) . ?
C51 C52 1.436(6) . ?
C53 H53A 0.9700 . ?
C53 H53B 0.9700 . ?
C53 C54 1.476(9) . ?
C54 H54 0.9800 . ?
C54 C55 1.480(10) . ?
C54 C56 1.482(11) . ?
C55 H55A 0.9600 . ?
C55 H55B 0.9600 . ?
C55 H55C 0.9600 . ?
C56 H56A 0.9600 . ?
C56 H56B 0.9600 . ?
C56 H56C 0.9600 . ?
C57 C58 1.466(6) . ?
C58 C59 1.385(6) . ?
C58 C63 1.404(5) . ?
C59 H59 0.9300 . ?
C59 C60 1.398(6) . ?
C60 H60 0.9300 . ?
C60 C61 1.389(6) . ?
C61 H61 0.9300 . ?
C61 C62 1.390(6) . ?
C62 C63 1.382(6) . ?
C62 C64 1.478(5) . ?
C63 H63 0.9300 . ?
C65 H65A 0.9700 . ?
C65 H65B 0.9700 . ?
C65 H65C 0.9700 . ?
C65 H65D 0.9700 . ?
C65 C66 1.582(10) . ?
C65 C70 1.465(17) . ?
C66 H66 0.9800 . ?
C66 C68 1.402(10) . ?
C66 C67 1.525(11) . ?
C68 H68A 0.9600 . ?
C68 H68B 0.9600 . ?
C68 H68C 0.9600 . ?
C68 H68D 0.9600 . ?
C68 H68E 0.9600 . ?
C68 H68F 0.9600 . ?
C68 C70 1.419(18) . ?
C67 H67A 0.9600 . ?
C67 H67B 0.9600 . ?
C67 H67C 0.9600 . ?
C69 H69A 0.9600 . ?
C69 H69B 0.9600 . ?
C69 H69C 0.9600 . ?
C69 C70 1.505(19) . ?
C70 H70 0.9800 . ?
C71 C72 1.438(5) . ?
C72 C73 1.356(6) . ?
C73 H73 0.9300 . ?
C74 H74 0.9300 . ?
B1 F11 1.393(6) . ?
B1 F12 1.372(6) . ?
B1 F13 1.376(6) . ?
B1 F14 1.369(6) . ?
B2 F21 1.460(8) . ?
B2 F22 1.296(6) . ?
B2 F23 1.271(7) . ?
B2 F24 1.407(7) . ?
B3 F31 1.350(7) . ?
B3 F32 1.376(6) . ?
B3 F33 1.397(5) . ?
B3 F34 1.379(7) . ?
B4 F41 1.416(8) . ?
B4 F42 1.421(7) . ?
B4 F43 1.232(9) . ?
B4 F44 1.438(9) . ?
B4 F45 1.59(2) . ?
B4 F47 1.163(18) . ?
B4 F46 1.508(13) . ?
B4 F48 1.201(15) . ?

loop_
_platon_squeeze_void_nr
_platon_squeeze_void_average_x
_platon_squeeze_void_average_y
_platon_squeeze_void_average_z
_platon_squeeze_void_volume
_platon_squeeze_void_count_electrons
_platon_squeeze_void_content
1 0.398 -0.131 0.128 7026 2136 ' '
